data_4061410
_journal_name_full Organometallics
_journal_paper_doi 10.1021/om050063w
_journal_year 2005
_chemical_formula_moiety 'C25 H35 Cl3 N4 O Ti'
_chemical_formula_sum 'C25 H35 Cl3 N4 O Ti'
_chemical_formula_weight 561.82
_space_group_IT_number 14
_symmetry_cell_setting monoclinic
_symmetry_space_group_name_Hall '-P 2yn'
_symmetry_space_group_name_H-M 'P 1 21/n 1'
_cell_angle_alpha 90.00
_cell_angle_beta 96.706(1)
_cell_angle_gamma 90.00
_cell_formula_units_Z 4
_cell_length_a 11.6958(2)
_cell_length_b 18.5980(3)
_cell_length_c 13.0171(2)
_cell_measurement_temperature 295
_cell_volume 2812.09(8)
_diffrn_ambient_temperature 295
_exptl_crystal_density_diffrn 1.327
_cod_original_sg_symbol_H-M 'P 21/n'
_cod_database_code 4061410

loop_
_symmetry_equiv_pos_as_xyz
'x, y, z'
'-x+1/2, y+1/2, -z+1/2'
'-x, -y, -z'
'x-1/2, -y-1/2, z-1/2'

loop_
_atom_site_label
_atom_site_type_symbol
_atom_site_fract_x
_atom_site_fract_y
_atom_site_fract_z
_atom_site_U_iso_or_equiv
_atom_site_adp_type
_atom_site_occupancy
_atom_site_symmetry_multiplicity
_atom_site_calc_flag
_atom_site_refinement_flags
_atom_site_disorder_assembly
_atom_site_disorder_group
Ti1 Ti 0.08029(3) 0.24684(2) 0.81839(2) 0.03042(10) Uani 1 1 d . . .
Cl1 Cl 0.00641(5) 0.34290(3) 0.71617(4) 0.04782(15) Uani 1 1 d . . .
Cl2 Cl 0.07929(5) 0.16804(3) 0.68432(4) 0.04787(15) Uani 1 1 d . . .
Cl3 Cl 0.26711(5) 0.28252(3) 0.81430(5) 0.04747(15) Uani 1 1 d . . .
O1 O 0.11225(11) 0.17989(7) 0.91721(10) 0.0321(3) Uani 1 1 d . . .
N1 N 0.06128(14) 0.32262(9) 0.94982(12) 0.0314(3) Uani 1 1 d . . .
N2 N -0.00992(13) 0.30564(9) 1.02292(11) 0.0294(3) Uani 1 1 d . . .
N3 N -0.10056(14) 0.22453(10) 0.83962(12) 0.0325(4) Uani 1 1 d . . .
N4 N -0.13303(13) 0.21602(9) 0.93726(12) 0.0298(3) Uani 1 1 d . . .
C1 C 0.10926(16) 0.15078(11) 1.01195(14) 0.0302(4) Uani 1 1 d . . .
C2 C 0.18572(17) 0.09584(11) 1.04932(15) 0.0339(4) Uani 1 1 d . . .
C3 C 0.18156(19) 0.07499(12) 1.15119(17) 0.0413(5) Uani 1 1 d . . .
H3 H 0.2333 0.0400 1.1784 0.050 Uiso 1 1 calc R . .
C4 C 0.10501(18) 0.10292(12) 1.21581(15) 0.0382(5) Uani 1 1 d . . .
C5 C 0.02620(17) 0.15366(11) 1.17349(15) 0.0348(4) Uani 1 1 d . . .
H5 H -0.0283 0.1718 1.2132 0.042 Uiso 1 1 calc R . .
C6 C 0.02748(16) 0.17792(10) 1.07207(14) 0.0295(4) Uani 1 1 d . . .
C7 C -0.05886(15) 0.23450(10) 1.03185(14) 0.0285(4) Uani 1 1 d . . .
H7 H -0.1110 0.2391 1.0852 0.034 Uiso 1 1 calc R . .
C8 C 0.09461(18) 0.39047(11) 0.97060(16) 0.0365(4) Uani 1 1 d . . .
C9 C 0.04642(19) 0.41586(12) 1.05674(16) 0.0398(5) Uani 1 1 d . . .
H9 H 0.0576 0.4610 1.0870 0.048 Uiso 1 1 calc R . .
C10 C -0.02037(17) 0.36177(11) 1.08821(15) 0.0343(4) Uani 1 1 d . . .
C11 C 0.1736(2) 0.43212(14) 0.9102(2) 0.0554(6) Uani 1 1 d . . .
H111 H 0.2499 0.4125 0.9226 0.066 Uiso 1 1 calc R . .
H112 H 0.1748 0.4816 0.9314 0.066 Uiso 1 1 calc R . .
H113 H 0.1467 0.4290 0.8377 0.066 Uiso 1 1 calc R . .
C12 C -0.0940(2) 0.36001(14) 1.17389(18) 0.0504(6) Uani 1 1 d . . .
H121 H -0.1726 0.3521 1.1460 0.060 Uiso 1 1 calc R . .
H122 H -0.0878 0.4050 1.2102 0.060 Uiso 1 1 calc R . .
H123 H -0.0690 0.3218 1.2208 0.060 Uiso 1 1 calc R . .
C13 C -0.19464(18) 0.20932(12) 0.77393(16) 0.0381(5) Uani 1 1 d . . .
C14 C -0.28480(18) 0.19050(13) 0.82974(18) 0.0433(5) Uani 1 1 d . . .
H14 H -0.3584 0.1766 0.8022 0.052 Uiso 1 1 calc R . .
C15 C -0.24524(17) 0.19622(12) 0.93248(16) 0.0360(4) Uani 1 1 d . . .
C16 C -0.2005(2) 0.21329(16) 0.65904(17) 0.0513(6) Uani 1 1 d . . .
H161 H -0.1658 0.2573 0.6397 0.062 Uiso 1 1 calc R . .
H162 H -0.2795 0.2119 0.6292 0.062 Uiso 1 1 calc R . .
H163 H -0.1599 0.1732 0.6342 0.062 Uiso 1 1 calc R . .
C17 C -0.3058(2) 0.18687(15) 1.02591(19) 0.0509(6) Uani 1 1 d . . .
H171 H -0.2620 0.1552 1.0737 0.061 Uiso 1 1 calc R . .
H172 H -0.3806 0.1667 1.0062 0.061 Uiso 1 1 calc R . .
H173 H -0.3137 0.2327 1.0582 0.061 Uiso 1 1 calc R . .
C18 C 0.2684(2) 0.05951(13) 0.98171(17) 0.0436(5) Uani 1 1 d . . .
C19 C 0.3400(2) 0.00034(15) 1.0411(2) 0.0609(7) Uani 1 1 d . . .
H191 H 0.3881 0.0213 1.0981 0.073 Uiso 1 1 calc R . .
H192 H 0.3872 -0.0231 0.9957 0.073 Uiso 1 1 calc R . .
H193 H 0.2894 -0.0342 1.0668 0.073 Uiso 1 1 calc R . .
C20 C 0.3532(2) 0.11438(15) 0.9464(2) 0.0552(6) Uani 1 1 d . . .
H201 H 0.3116 0.1503 0.9043 0.066 Uiso 1 1 calc R . .
H202 H 0.4062 0.0904 0.9068 0.066 Uiso 1 1 calc R . .
H203 H 0.3949 0.1368 1.0058 0.066 Uiso 1 1 calc R . .
C21 C 0.1974(3) 0.02503(18) 0.8875(2) 0.0712(9) Uani 1 1 d . . .
H211 H 0.1389 -0.0052 0.9105 0.085 Uiso 1 1 calc R . .
H212 H 0.2470 -0.0033 0.8499 0.085 Uiso 1 1 calc R . .
H213 H 0.1620 0.0621 0.8433 0.085 Uiso 1 1 calc R . .
C22 C 0.1123(2) 0.07715(14) 1.32890(17) 0.0490(6) Uani 1 1 d . . .
C23 C 0.0214(4) 0.1108(3) 1.3847(3) 0.142(2) Uani 1 1 d . . .
H231 H -0.0527 0.0928 1.3569 0.171 Uiso 1 1 calc R . .
H232 H 0.0232 0.1621 1.3761 0.171 Uiso 1 1 calc R . .
H233 H 0.0353 0.0993 1.4569 0.171 Uiso 1 1 calc R . .
C24 C 0.1075(4) -0.00406(19) 1.3322(3) 0.1005(14) Uani 1 1 d . . .
H241 H 0.1124 -0.0198 1.4029 0.121 Uiso 1 1 calc R . .
H242 H 0.1707 -0.0236 1.3005 0.121 Uiso 1 1 calc R . .
H243 H 0.0363 -0.0203 1.2954 0.121 Uiso 1 1 calc R . .
C25 C 0.2298(3) 0.1004(2) 1.3858(2) 0.0780(10) Uani 1 1 d . . .
H251 H 0.2349 0.0856 1.4568 0.094 Uiso 1 1 calc R . .
H252 H 0.2368 0.1518 1.3825 0.094 Uiso 1 1 calc R . .
H253 H 0.2906 0.0784 1.3534 0.094 Uiso 1 1 calc R . .

loop_
_atom_site_aniso_label
_atom_site_aniso_U_11
_atom_site_aniso_U_22
_atom_site_aniso_U_33
_atom_site_aniso_U_23
_atom_site_aniso_U_13
_atom_site_aniso_U_12
Ti1 0.02995(17) 0.0356(2) 0.02648(16) 0.00162(13) 0.00651(13) -0.00045(14)
Cl1 0.0536(3) 0.0510(3) 0.0387(3) 0.0134(2) 0.0047(2) 0.0035(3)
Cl2 0.0573(3) 0.0514(3) 0.0363(3) -0.0095(2) 0.0112(2) -0.0056(3)
Cl3 0.0353(3) 0.0506(3) 0.0589(3) -0.0029(3) 0.0159(2) -0.0068(2)
O1 0.0319(7) 0.0354(8) 0.0292(6) 0.0017(5) 0.0043(5) 0.0027(6)
N1 0.0316(8) 0.0335(9) 0.0298(8) 0.0020(6) 0.0074(6) -0.0020(7)
N2 0.0305(7) 0.0306(9) 0.0277(7) 0.0014(6) 0.0055(6) 0.0002(6)
N3 0.0307(8) 0.0405(10) 0.0262(7) 0.0036(7) 0.0029(6) 0.0004(7)
N4 0.0258(7) 0.0352(9) 0.0285(7) 0.0029(6) 0.0034(6) -0.0003(6)
C1 0.0291(9) 0.0323(10) 0.0286(9) 0.0025(7) 0.0014(7) -0.0006(7)
C2 0.0328(9) 0.0323(10) 0.0360(10) -0.0001(8) 0.0017(8) 0.0043(8)
C3 0.0410(11) 0.0398(12) 0.0424(11) 0.0090(9) 0.0026(9) 0.0101(9)
C4 0.0369(10) 0.0443(12) 0.0331(10) 0.0097(9) 0.0023(8) 0.0035(9)
C5 0.0330(9) 0.0402(11) 0.0320(9) 0.0048(8) 0.0067(8) 0.0014(8)
C6 0.0282(8) 0.0298(10) 0.0301(9) 0.0030(7) 0.0021(7) -0.0002(7)
C7 0.0257(8) 0.0338(10) 0.0264(8) 0.0029(7) 0.0045(7) 0.0000(7)
C8 0.0376(10) 0.0339(11) 0.0387(10) 0.0013(8) 0.0073(9) -0.0018(8)
C9 0.0452(11) 0.0325(11) 0.0424(11) -0.0058(9) 0.0075(9) 0.0000(9)
C10 0.0373(10) 0.0348(11) 0.0311(9) -0.0008(8) 0.0051(8) 0.0044(8)
C11 0.0654(16) 0.0398(13) 0.0653(15) -0.0059(11) 0.0256(13) -0.0166(12)
C12 0.0620(15) 0.0485(14) 0.0447(12) -0.0051(10) 0.0229(11) 0.0015(11)
C13 0.0339(10) 0.0412(12) 0.0377(10) -0.0009(9) -0.0017(8) -0.0003(9)
C14 0.0279(9) 0.0528(14) 0.0481(12) -0.0054(10) 0.0002(9) -0.0057(9)
C15 0.0288(9) 0.0372(11) 0.0428(11) -0.0012(9) 0.0072(8) -0.0033(8)
C16 0.0462(12) 0.0691(18) 0.0354(11) 0.0009(11) -0.0083(10) -0.0040(12)
C17 0.0403(11) 0.0623(16) 0.0535(13) -0.0082(12) 0.0195(11) -0.0136(11)
C18 0.0452(12) 0.0431(13) 0.0424(11) -0.0037(9) 0.0045(10) 0.0137(10)
C19 0.0629(16) 0.0544(16) 0.0665(16) 0.0062(13) 0.0131(13) 0.0303(13)
C20 0.0458(13) 0.0704(18) 0.0525(13) 0.0089(12) 0.0180(11) 0.0183(12)
C21 0.0754(19) 0.069(2) 0.0656(17) -0.0272(15) -0.0082(15) 0.0231(16)
C22 0.0525(13) 0.0568(15) 0.0375(11) 0.0195(10) 0.0050(10) 0.0101(11)
C23 0.128(3) 0.250(6) 0.0587(19) 0.079(3) 0.050(2) 0.108(4)
C24 0.164(4) 0.070(2) 0.0618(19) 0.0267(16) -0.008(2) -0.045(2)
C25 0.098(2) 0.079(2) 0.0504(15) 0.0158(15) -0.0176(16) -0.0144(19)

loop_
_geom_bond_atom_site_label_1
_geom_bond_atom_site_label_2
_geom_bond_distance
_geom_bond_site_symmetry_2
_geom_bond_publ_flag
Ti1 O1 1.7980(14) . ?
Ti1 N3 2.2044(16) . ?
Ti1 N1 2.2475(16) . ?
Ti1 Cl2 2.2779(6) . ?
Ti1 Cl3 2.2901(6) . ?
Ti1 Cl1 2.3325(7) . ?
O1 C1 1.351(2) . ?
N1 C8 1.339(3) . ?
N1 N2 1.372(2) . ?
N2 C10 1.361(3) . ?
N2 C7 1.452(2) . ?
N3 C13 1.342(3) . ?
N3 N4 1.377(2) . ?
N4 C15 1.358(2) . ?
N4 C7 1.462(2) . ?
C1 C6 1.399(3) . ?
C1 C2 1.407(3) . ?
C2 C3 1.388(3) . ?
C2 C18 1.538(3) . ?
C3 C4 1.398(3) . ?
C3 H3 0.9300 . ?
C4 C5 1.387(3) . ?
C4 C22 1.541(3) . ?
C5 C6 1.397(3) . ?
C5 H5 0.9300 . ?
C6 C7 1.509(3) . ?
C7 H7 0.9800 . ?
C8 C9 1.395(3) . ?
C8 C11 1.497(3) . ?
C9 C10 1.365(3) . ?
C9 H9 0.9300 . ?
C10 C12 1.487(3) . ?
C11 H111 0.9600 . ?
C11 H112 0.9600 . ?
C11 H113 0.9600 . ?
C12 H121 0.9600 . ?
C12 H122 0.9600 . ?
C12 H123 0.9600 . ?
C13 C14 1.393(3) . ?
C13 C16 1.491(3) . ?
C14 C15 1.367(3) . ?
C14 H14 0.9300 . ?
C15 C17 1.487(3) . ?
C16 H161 0.9600 . ?
C16 H162 0.9600 . ?
C16 H163 0.9600 . ?
C17 H171 0.9600 . ?
C17 H172 0.9600 . ?
C17 H173 0.9600 . ?
C18 C20 1.530(4) . ?
C18 C19 1.536(3) . ?
C18 C21 1.539(4) . ?
C19 H191 0.9600 . ?
C19 H192 0.9600 . ?
C19 H193 0.9600 . ?
C20 H201 0.9600 . ?
C20 H202 0.9600 . ?
C20 H203 0.9600 . ?
C21 H211 0.9600 . ?
C21 H212 0.9600 . ?
C21 H213 0.9600 . ?
C22 C23 1.493(4) . ?
C22 C24 1.512(4) . ?
C22 C25 1.544(4) . ?
C23 H231 0.9600 . ?
C23 H232 0.9600 . ?
C23 H233 0.9600 . ?
C24 H241 0.9600 . ?
C24 H242 0.9600 . ?
C24 H243 0.9600 . ?
C25 H251 0.9600 . ?
C25 H252 0.9600 . ?
C25 H253 0.9600 . ?
